data_1525817
loop_
_publ_author_name
'Cordier, S.'
'Hernandez, O.'
'Perrin, C.'

_publ_section_title
;
 Structural influence of fluorine ligand in niobium cluster chemistry :
 crystal structures of K Nb6 Cl10 F5 and Cs Nb6 Cl8 F7
;
_journal_name_full 'Journal of Fluorine Chemistry'
_journal_page_first 205
_journal_page_last 214
_journal_volume 107
_journal_year 2001
_chemical_formula_sum 'Cl8.01 Cs1.28 F6.97 Nb6'
_chemical_name_systematic 'Cs1.28 Nb6 (Cl8.01 F3.97) F3'
_space_group_IT_number 221
_symmetry_space_group_name_Hall '-P 4 2 3'
_symmetry_space_group_name_H-M 'P m -3 m'
_cell_angle_alpha 90
_cell_angle_beta 90
_cell_angle_gamma 90
_cell_formula_units_Z 1
_cell_length_a 8.2743
_cell_length_b 8.2743
_cell_length_c 8.2743
_cell_volume 566.492
_citation_journal_id_ASTM JFLCAR
_cod_data_source_file Cordier_JFLCAR_2001_1380.cif
_cod_data_source_block Cl8.01Cs1.28F6.97Nb6
_cod_original_cell_volume 566.4919
_cod_database_code 1525817

loop_
_symmetry_equiv_pos_as_xyz
x,y,z
-y,x,z
-x,-y,z
y,-x,z
x,-y,-z
y,x,-z
-x,y,-z
-y,-x,-z
z,x,y
-x,z,y
-z,-x,y
x,-z,y
z,-x,-y
x,z,-y
-z,x,-y
-x,-z,-y
y,z,x
y,-z,-x
z,y,-x
-y,z,-x
-z,-y,-x
-y,-z,x
z,-y,x
-z,y,x
-x,-y,-z
y,-x,-z
x,y,-z
-y,x,-z
-x,y,z
-y,-x,z
x,-y,z
y,x,z
-z,-x,-y
x,-z,-y
z,x,-y
-x,z,-y
-z,x,y
-x,-z,y
z,-x,y
x,z,y
-y,-z,-x
-y,z,x
-z,-y,x
y,-z,x
z,y,x
y,z,-x
-z,y,-x
z,-y,-x

loop_
_atom_site_label
_atom_site_type_symbol
_atom_site_fract_x
_atom_site_fract_y
_atom_site_fract_z
_atom_site_occupancy
_atom_site_U_iso_or_equiv
Cs1 Cs+1 0.156 0.5 0.5 0.0125 0.0
Cs2 Cs+1 0.468 0.468 0.312 0.0016 0.0
F1 F-1 0 0.2531 0.2531 0.3308 0.0
Cs6 Cs+1 0.315 0.435 0.395 0.0117 0.0
Nb1 Nb+2 0 0 0.24448 1 0.0
Cs3 Cs+1 0.371 0.371 0.5 0.0136 0.0
F2 F-1 0 0 0.5 1 0.0
Cl1 Cl-1 0 0.29341 0.29341 0.6676 0.0
Cs5 Cs+1 0.251 0.5 0.412 0.0164 0.0
Cs4 Cs+1 0.087 0.5 0.44 0.002 0.0
